data_1557150
loop_
_publ_author_name
'Marthi, Katalin'
'Larsen, Sine'
'Acs, Maria'
'Balint, Jozsef'
'Fogassy, Elemer'

_publ_section_title
;
 Optical Resolution of 2-(2'-Hydroxyethylamino)-1-phenylethanol, and the
 Crystal Structures of Two Polymorphic Modifications of the
 (2R,3R)-O,O'-Dibenzoyl Hydrogen Tartrate Salt of the (S)-(+)-Enantiomer
;
_journal_name_full 'Acta Chemica Scandinavica'
_journal_page_first 367
_journal_page_last 378
_journal_paper_doi 10.3891/acta.chem.scand.51-0367
_journal_volume 51
_journal_year 1997
_chemical_formula_sum 'C28 H29 N O10'
_chemical_formula_weight 539.52
_space_group_IT_number 19
_space_group_name_Hall 'P 2ac 2ab'
_space_group_name_H-M_alt 'P 21 21 21'
_symmetry_cell_setting orthorhombic
_symmetry_Int_Tables_number 19
_symmetry_space_group_name_Hall 'P 2ac 2ab'
_symmetry_space_group_name_H-M 'P 21 21 21'
_cell_angle_alpha 90.
_cell_angle_beta 90.
_cell_angle_gamma 90.
_cell_formula_units_Z 4
_cell_length_a 8.0096(8)
_cell_length_b 12.0536(13)
_cell_length_c 28.063(4)
_cell_volume 2709.3(6)
_diffrn_ambient_temperature 295.7
_diffrn_radiation_probe x-ray
_diffrn_radiation_type CuK\a
_diffrn_radiation_wavelength 1.54184
_exptl_absorpt_coefficient_mu 0.808
_exptl_crystal_density_diffrn 1.323
_exptl_crystal_F_000 1136
_refine_ls_goodness_of_fit_ref 1.059
_refine_ls_number_parameters 367
_refine_ls_number_reflns 4951
_refine_ls_R_factor_gt 0.0501
_refine_ls_wR_factor_ref 0.1399
_cod_data_source_file Acta-Chem-Scand-1997-51-367-1.cif
_cod_data_source_block 1
_cod_database_code 1557150

loop_
_space_group_symop_id
_space_group_symop_operation_xyz
1 x,y,z
2 1/2-x,-y,1/2+z
3 1/2+x,1/2-y,-z
4 -x,1/2+y,1/2-z

loop_
_atom_site_label
_atom_site_type_symbol
_atom_site_thermal_displace_type
_atom_site_fract_x
_atom_site_fract_y
_atom_site_fract_z
_atom_site_occupancy
_atom_site_U_iso_or_equiv
_atom_site_calc_flag
_atom_site_refinement_flags
_atom_site_disorder_assembly
_atom_site_disorder_group
O2 O Uiso 0.1802(2) -0.10721(11) 0.89135(5) 1.000 0.0462(3) . . . .
O3 O Uiso 0.2934(2) 0.10854(11) 0.89342(5) 1.000 0.0476(3) . . . .
O11 O Uiso -0.1233(2) -0.04636(14) 0.86806(6) 1.000 0.0588(4) . . . .
O12 O Uiso -0.0330(2) 0.09523(13) 0.82378(6) 1.000 0.0577(4) . . . .
O21 O Uiso 0.1598(3) -0.26091(13) 0.84669(6) 1.000 0.0659(4) . . . .
O31 O Uiso 0.3959(3) 0.2571(2) 0.85552(8) 1.000 0.0886(6) . . . .
O41 O Uiso 0.4877(2) -0.07183(14) 0.80942(6) 1.000 0.0614(4) . . . .
O42 O Uiso 0.5889(2) 0.0290(2) 0.86919(7) 1.000 0.0727(5) . . . .
C1 C Uiso -0.0094(2) 0.0110(2) 0.84683(7) 1.000 0.0432(4) . . . .
C2 C Uiso 0.1653(2) -0.0387(2) 0.84976(7) 1.000 0.0421(4) . . . .
C3 C Uiso 0.3016(2) 0.0476(2) 0.84980(7) 1.000 0.0435(4) . . . .
C4 C Uiso 0.4746(2) -0.0041(2) 0.84241(7) 1.000 0.0469(4) . . . .
O10 O Uiso 0.7301(2) -0.04328(14) 0.74494(6) 1.000 0.0622(4) . . . .
O13 O Uiso 0.9663(2) 0.3680(2) 0.75232(6) 1.000 0.0652(4) . . . .
C21 C Uiso 0.1620(2) -0.2172(2) 0.88517(7) 1.000 0.0482(4) . . . .
C22 C Uiso 0.1434(3) -0.2767(2) 0.93092(8) 1.000 0.0599(5) . . . .
C23 C Uiso 0.1001(5) -0.3874(2) 0.92990(11) 1.000 0.0829(9) . . . .
C24 C Uiso 0.0763(7) -0.4442(3) 0.9718(2) 1.000 0.1085(13) . . . .
C25 C Uiso 0.0970(9) -0.3942(4) 1.0138(2) 1.000 0.137(2) . . . .
C26 C Uiso 0.1465(12) -0.2878(4) 1.01516(13) 1.000 0.178(4) . . . .
C27 C Uiso 0.1667(8) -0.2268(3) 0.97358(11) 1.000 0.127(2) . . . .
C31 C Uiso 0.3569(3) 0.2119(2) 0.89194(9) 1.000 0.0582(5) . . . .
C32 C Uiso 0.3703(3) 0.2620(2) 0.93992(10) 1.000 0.0681(6) . . . .
C33 C Uiso 0.4184(5) 0.3729(3) 0.9426(2) 1.000 0.1011(11) . . . .
C34 C Uiso 0.4346(7) 0.4219(4) 0.9858(2) 1.000 0.137(2) . . . .
C35 C Uiso 0.4047(7) 0.3638(5) 1.0265(2) 1.000 0.136(2) . . . .
C36 C Uiso 0.3553(7) 0.2568(5) 1.0243(2) 1.000 0.134(2) . . . .
C37 C Uiso 0.3379(5) 0.2043(3) 0.98043(11) 1.000 0.0927(10) . . . .
N1 N Uiso 0.7611(2) 0.19335(14) 0.75427(6) 1.000 0.0484(4) . . . .
C10 C Uiso 0.6583(3) 0.0292(2) 0.71119(9) 1.000 0.0624(5) . . . .
C11 C Uiso 0.6123(3) 0.1387(2) 0.73266(9) 1.000 0.0570(5) . . . .
C12 C Uiso 0.7169(3) 0.2965(2) 0.78058(8) 1.000 0.0521(5) . . . .
C13 C Uiso 0.8739(3) 0.3584(2) 0.79500(8) 1.000 0.0532(5) . . . .
C14 C Uiso 0.8254(3) 0.4691(2) 0.81652(8) 1.000 0.0540(5) . . . .
C15 C Uiso 0.8391(3) 0.5672(2) 0.79134(9) 1.000 0.0603(5) . . . .
C16 C Uiso 0.7888(4) 0.6663(2) 0.81096(11) 1.000 0.0701(7) . . . .
C17 C Uiso 0.7202(4) 0.6690(2) 0.85575(11) 1.000 0.0773(7) . . . .
C18 C Uiso 0.7015(5) 0.5723(2) 0.88074(11) 1.000 0.0886(9) . . . .
C19 C Uiso 0.7557(4) 0.4729(2) 0.86152(10) 1.000 0.0753(7) . . . .

loop_
_atom_type_symbol
_atom_type_description
_atom_type_scat_dispersion_real
_atom_type_scat_dispersion_imag
_atom_type_scat_source
C C 0.0181 0.0091 ' International Tables Vol C Tables 4.2.6.8 and 6.1.1.4'
N N 0.0311 0.0180 ' International Tables Vol C Tables 4.2.6.8 and 6.1.1.4'
O O 0.0492 0.0322 ' International Tables Vol C Tables 4.2.6.8 and 6.1.1.4'

loop_
_geom_angle_atom_site_label_1
_geom_angle_atom_site_label_2
_geom_angle_atom_site_label_3
_geom_angle
_geom_angle_site_symmetry_1
_geom_angle_site_symmetry_2
_geom_angle_site_symmetry_3
_geom_angle_publ_flag
C2 O2 C21 116.97(16) . . . yes
C3 O3 C31 115.59(17) . . . yes
O11 C1 O12 125.58(17) . . . yes
O11 C1 C2 114.42(19) . . . yes
O12 C1 C2 119.90(17) . . . yes
O2 C2 C1 110.27(15) . . . yes
O2 C2 C3 109.65(15) . . . yes
C1 C2 C3 113.17(19) . . . no
O3 C3 C2 108.78(15) . . . yes
O3 C3 C4 111.49(15) . . . yes
C2 C3 C4 111.95(19) . . . no
O41 C4 O42 126.71(19) . . . yes
O41 C4 C3 116.45(16) . . . yes
O42 C4 C3 116.8(2) . . . yes
O2 C21 O21 123.3(2) . . . yes
O2 C21 C22 112.16(18) . . . yes
O21 C21 C22 124.5(2) . . . yes
C21 C22 C23 118.5(2) . . . no
C21 C22 C27 122.6(2) . . . no
C23 C22 C27 118.9(3) . . . no
C22 C23 C24 120.0(3) . . . no
C23 C24 C25 120.9(4) . . . no
C24 C25 C26 119.6(5) . . . no
C25 C26 C27 121.1(4) . . . no
C22 C27 C26 119.5(4) . . . no
O3 C31 O31 123.0(2) . . . yes
O3 C31 C32 112.2(2) . . . yes
O31 C31 C32 124.8(2) . . . yes
C31 C32 C33 117.4(3) . . . no
C31 C32 C37 122.6(2) . . . no
C33 C32 C37 119.9(3) . . . no
C32 C33 C34 119.5(4) . . . no
C33 C34 C35 120.7(5) . . . no
C34 C35 C36 120.3(5) . . . no
C35 C36 C37 120.3(5) . . . no
C32 C37 C36 119.3(4) . . . no
C11 N1 C12 112.38(17) . . . yes
O10 C10 C11 112.1(2) . . . yes
N1 C11 C10 110.89(19) . . . yes
N1 C12 C13 110.24(19) . . . yes
O13 C13 C12 104.38(18) . . . yes
O13 C13 C14 113.6(2) . . . yes
C12 C13 C14 109.1(2) . . . no
C13 C14 C15 122.0(2) . . . no
C13 C14 C19 119.8(2) . . . no
C15 C14 C19 118.1(2) . . . no
C14 C15 C16 121.0(2) . . . no
C15 C16 C17 120.3(2) . . . no
C16 C17 C18 119.5(2) . . . no
C17 C18 C19 120.2(3) . . . no
C14 C19 C18 120.8(2) . . . no

loop_
_geom_bond_atom_site_label_1
_geom_bond_atom_site_label_2
_geom_bond_distance
_geom_bond_site_symmetry_1
_geom_bond_site_symmetry_2
_geom_bond_publ_flag
O2 C2 1.435(3) . . yes
O2 C21 1.345(3) . . yes
O3 C3 1.429(3) . . yes
O3 C31 1.346(3) . . yes
O11 C1 1.290(3) . . yes
O12 C1 1.219(3) . . yes
O21 C21 1.202(3) . . yes
O31 C31 1.200(3) . . yes
O41 C4 1.239(3) . . yes
O42 C4 1.250(3) . . yes
C1 C2 1.524(2) . . no
C2 C3 1.508(3) . . no
C3 C4 1.533(3) . . no
O10 C10 1.411(3) . . yes
O13 C13 1.413(3) . . yes
C21 C22 1.478(3) . . no
C22 C27 1.353(4) . . no
C22 C23 1.379(4) . . no
C23 C24 1.374(6) . . no
C24 C25 1.334(8) . . no
C25 C26 1.343(7) . . no
C26 C27 1.389(5) . . no
C31 C32 1.480(4) . . no
C32 C37 1.358(4) . . no
C32 C33 1.393(4) . . no
C33 C34 1.355(8) . . no
C34 C35 1.361(8) . . no
C35 C36 1.351(8) . . no
C36 C37 1.391(7) . . no
N1 C11 1.491(3) . . yes
N1 C12 1.489(3) . . yes
C10 C11 1.497(3) . . no
C12 C13 1.517(3) . . no
C13 C14 1.515(3) . . no
C14 C15 1.382(3) . . no
C14 C19 1.382(4) . . no
C15 C16 1.376(4) . . no
C16 C17 1.372(4) . . no
C17 C18 1.369(4) . . no
C18 C19 1.384(4) . . no

loop_
_geom_torsion_atom_site_label_1
_geom_torsion_atom_site_label_2
_geom_torsion_atom_site_label_3
_geom_torsion_atom_site_label_4
_geom_torsion
_geom_torsion_site_symmetry_1
_geom_torsion_site_symmetry_2
_geom_torsion_site_symmetry_3
_geom_torsion_site_symmetry_4
_geom_torsion_publ_flag
C21 O2 C2 C1 98.5(2) . . . . no
C21 O2 C2 C3 -136.22(17) . . . . no
C2 O2 C21 O21 11.7(3) . . . . no
C2 O2 C21 C22 -167.68(16) . . . . no
C31 O3 C3 C2 -154.82(18) . . . . no
C31 O3 C3 C4 81.3(2) . . . . no
C3 O3 C31 O31 10.5(3) . . . . no
C3 O3 C31 C32 -170.17(17) . . . . no
O11 C1 C2 O2 -25.9(3) . . . . no
O11 C1 C2 C3 -149.12(18) . . . . no
O12 C1 C2 O2 157.55(19) . . . . no
O12 C1 C2 C3 34.3(3) . . . . no
O2 C2 C3 O3 -55.5(2) . . . . no
O2 C2 C3 C4 68.2(2) . . . . no
C1 C2 C3 O3 68.1(2) . . . . no
C1 C2 C3 C4 -168.25(16) . . . . no
O3 C3 C4 O41 169.68(18) . . . . no
O3 C3 C4 O42 -12.6(3) . . . . no
C2 C3 C4 O41 47.6(3) . . . . no
C2 C3 C4 O42 -134.7(2) . . . . no
O2 C21 C22 C23 170.9(2) . . . . no
O2 C21 C22 C27 -8.9(4) . . . . no
O21 C21 C22 C23 -8.4(4) . . . . no
O21 C21 C22 C27 171.8(4) . . . . no
C21 C22 C23 C24 -177.8(4) . . . . no
C27 C22 C23 C24 2.0(6) . . . . no
C21 C22 C27 C26 179.8(5) . . . . no
C23 C22 C27 C26 0.0(8) . . . . no
C22 C23 C24 C25 -1.0(8) . . . . no
C23 C24 C25 C26 -2.0(10) . . . . no
C24 C25 C26 C27 4.0(12) . . . . no
C25 C26 C27 C22 -3.0(12) . . . . no
O3 C31 C32 C33 -173.7(3) . . . . no
O3 C31 C32 C37 6.4(4) . . . . no
O31 C31 C32 C33 5.7(4) . . . . no
O31 C31 C32 C37 -174.3(3) . . . . no
C31 C32 C33 C34 -179.1(4) . . . . no
C37 C32 C33 C34 0.9(6) . . . . no
C31 C32 C37 C36 179.2(4) . . . . no
C33 C32 C37 C36 -0.8(5) . . . . no
C32 C33 C34 C35 0.1(7) . . . . no
C33 C34 C35 C36 -1.3(9) . . . . no
C34 C35 C36 C37 1.4(8) . . . . no
C35 C36 C37 C32 -0.3(7) . . . . no
C12 N1 C11 C10 -173.74(19) . . . . no
C11 N1 C12 C13 -170.95(18) . . . . no
O10 C10 C11 N1 58.0(3) . . . . no
N1 C12 C13 O13 51.8(2) . . . . no
N1 C12 C13 C14 173.48(17) . . . . no
O13 C13 C14 C15 13.2(3) . . . . no
O13 C13 C14 C19 -170.9(2) . . . . no
C12 C13 C14 C15 -102.8(3) . . . . no
C12 C13 C14 C19 73.2(3) . . . . no
C13 C14 C15 C16 177.7(2) . . . . no
C19 C14 C15 C16 1.7(4) . . . . no
C13 C14 C19 C18 -176.2(3) . . . . no
C15 C14 C19 C18 -0.1(4) . . . . no
C14 C15 C16 C17 -1.5(4) . . . . no
C15 C16 C17 C18 -0.3(5) . . . . no
C16 C17 C18 C19 1.8(5) . . . . no
C17 C18 C19 C14 -1.7(5) . . . . no
